data_4088601
loop_
_publ_author_name
'Zhu, Xiancui'
'Li, Yang'
'Wei, Yun'
'Wang, Shaowu'
'Zhou, Shuangliu'
'Zhang, Lijun'

_publ_section_title
;
 Reactivity of 3-Imino-Functionalized Indoles with Rare-Earth-Metal
 Amides: Unexpected Substituent Effects on C--H Activation Pathways and
 Assembly of Rare-Earth-Metal Complexes
;
_journal_issue 11
_journal_name_full Organometallics
_journal_page_first 1838
_journal_paper_doi 10.1021/acs.organomet.6b00221
_journal_volume 35
_journal_year 2016
_chemical_formula_sum 'C186 H330 Dy6 N24 Si24'
_chemical_formula_weight 4551.90
_space_group_IT_number 148
_space_group_name_Hall '-P 3*'
_space_group_name_H-M_alt 'R -3 :R'
_symmetry_cell_setting rhombohedral
_symmetry_space_group_name_H-M 'R -3 :R'
_atom_sites_solution_hydrogens geom
_atom_sites_solution_primary direct
_atom_sites_solution_secondary difmap
_audit_creation_method SHELXL-97
_cell_angle_alpha 82.13
_cell_angle_beta 82.13
_cell_angle_gamma 82.13
_cell_formula_units_Z 1
_cell_length_a 20.5316(9)
_cell_length_b 20.5316(9)
_cell_length_c 20.5316(9)
_cell_measurement_reflns_used 9548
_cell_measurement_temperature 293(2)
_cell_measurement_theta_max 21.60
_cell_measurement_theta_min 2.21
_cell_volume 8430.9(6)
_computing_structure_refinement 'SHELXL-97 (Sheldrick, 1997)'
_computing_structure_solution 'SHELXS-97 (Sheldrick, 1990)'
_diffrn_ambient_temperature 293(2)
_diffrn_measured_fraction_theta_full 0.995
_diffrn_measured_fraction_theta_max 0.995
_diffrn_measurement_device_type CCD
_diffrn_measurement_method 'phi and omega scans'
_diffrn_radiation_monochromator graphite
_diffrn_radiation_source 'fine-focus sealed tube'
_diffrn_radiation_type MoK\a
_diffrn_radiation_wavelength 0.71073
_diffrn_reflns_av_R_equivalents 0.1017
_diffrn_reflns_av_sigmaI/netI 0.1067
_diffrn_reflns_limit_h_max 22
_diffrn_reflns_limit_h_min -26
_diffrn_reflns_limit_k_max 26
_diffrn_reflns_limit_k_min -26
_diffrn_reflns_limit_l_max 25
_diffrn_reflns_limit_l_min -26
_diffrn_reflns_number 73171
_diffrn_reflns_theta_full 27.60
_diffrn_reflns_theta_max 27.60
_diffrn_reflns_theta_min 1.34
_exptl_absorpt_coefficient_mu 1.431
_exptl_absorpt_correction_T_max 0.7251
_exptl_absorpt_correction_T_min 0.6817
_exptl_absorpt_correction_type multi-scan
_exptl_absorpt_process_details sadabs
_exptl_crystal_colour colorless
_exptl_crystal_density_diffrn 0.897
_exptl_crystal_density_method 'not measured'
_exptl_crystal_description block
_exptl_crystal_F_000 2346
_exptl_crystal_size_max 0.29
_exptl_crystal_size_mid 0.25
_exptl_crystal_size_min 0.24
_platon_squeeze_details
;
;
_refine_diff_density_max 0.956
_refine_diff_density_min -0.397
_refine_diff_density_rms 0.081
_refine_ls_extinction_method none
_refine_ls_goodness_of_fit_ref 0.828
_refine_ls_hydrogen_treatment mixed
_refine_ls_matrix_type full
_refine_ls_number_parameters 400
_refine_ls_number_reflns 12987
_refine_ls_number_restraints 91
_refine_ls_restrained_S_all 0.829
_refine_ls_R_factor_all 0.1263
_refine_ls_R_factor_gt 0.0523
_refine_ls_shift/su_max 0.026
_refine_ls_shift/su_mean 0.001
_refine_ls_structure_factor_coef Fsqd
_refine_ls_weighting_details 'calc w=1/[\s^2^(Fo^2^)+(0.0630P)^2^+0.0000P] where P=(Fo^2^+2Fc^2^)/3'
_refine_ls_weighting_scheme calc
_refine_ls_wR_factor_gt 0.1126
_refine_ls_wR_factor_ref 0.1288
_reflns_number_gt 5928
_reflns_number_total 12987
_reflns_threshold_expression >2sigma(I)
_cod_data_source_file om6b00221_si_002.cif
_cod_data_source_block r-3
_cod_depositor_comments
;
The following automatic conversions were performed:

data item '_symmetry_cell_setting' value 'Rhombohedral' was changed
to 'rhombohedral' in accordance with the
/home/saulius/struct/COD-crude-data/automatic-downloads/DataCite-retrospective/ACS/depositions/lib/dictionaries/cif_core.dic
dictionary named 'cif_core.dic' version 2.4.2 last updated on
2011-04-26.

Automatic conversion script
Id: cif_fix_values 6909 2019-04-08 15:41:33Z antanas 
;
_cod_original_cell_volume 8430.8(6)
_cod_original_sg_symbol_H-M R-3
_cod_database_code 4088601

loop_
_symmetry_equiv_pos_as_xyz
'x, y, z'
'z, x, y'
'y, z, x'
'-x, -y, -z'
'-z, -x, -y'
'-y, -z, -x'

loop_
_atom_site_label
_atom_site_type_symbol
_atom_site_fract_x
_atom_site_fract_y
_atom_site_fract_z
_atom_site_U_iso_or_equiv
_atom_site_adp_type
_atom_site_occupancy
_atom_site_symmetry_multiplicity
_atom_site_calc_flag
_atom_site_refinement_flags
_atom_site_disorder_assembly
_atom_site_disorder_group
C1 C 0.8375(3) 0.2848(3) 0.9134(2) 0.0646(14) Uani 1 1 d . . .
H1 H 0.7985 0.3104 0.9029 0.078 Uiso 1 1 calc R . .
C2 C 0.8713(2) 0.2393(2) 0.8747(2) 0.0518(12) Uani 1 1 d . . .
C3 C 0.9253(2) 0.2111(2) 0.9094(2) 0.0513(12) Uani 1 1 d . . .
C4 C 0.9213(2) 0.2431(2) 0.9657(2) 0.0556(12) Uani 1 1 d . . .
C5 C 0.9677(3) 0.2260(3) 1.0108(3) 0.0657(14) Uani 1 1 d . . .
H5 H 0.9645 0.2480 1.0481 0.079 Uiso 1 1 calc R . .
C6 C 1.0173(3) 0.1770(3) 0.9993(3) 0.0761(16) Uani 1 1 d . . .
H6 H 1.0488 0.1658 1.0288 0.091 Uiso 1 1 calc R . .
C7 C 1.0224(3) 0.1434(3) 0.9451(3) 0.0682(14) Uani 1 1 d . . .
H7 H 1.0572 0.1100 0.9386 0.082 Uiso 1 1 calc R . .
C8 C 0.9766(2) 0.1583(2) 0.8999(2) 0.0592(13) Uani 1 1 d . . .
H8 H 0.9795 0.1343 0.8642 0.071 Uiso 1 1 calc R . .
C9 C 0.8531(2) 0.2233(2) 0.8099(2) 0.0596(13) Uani 1 1 d . . .
H9 H 0.8108 0.2499 0.8021 0.072 Uiso 1 1 calc R . .
C10 C 0.9033(3) 0.3093(3) 0.7315(2) 0.0611(13) Uani 1 1 d . . .
C11 C 0.8542(3) 0.3585(3) 0.7481(3) 0.0819(17) Uani 1 1 d . . .
H11 H 0.8180 0.3478 0.7782 0.098 Uiso 1 1 calc R . .
C12 C 0.8573(4) 0.4251(3) 0.7204(3) 0.0915(19) Uani 1 1 d . . .
H12 H 0.8240 0.4575 0.7343 0.110 Uiso 1 1 calc R . .
C14 C 0.9564(4) 0.3946(4) 0.6561(3) 0.096(2) Uani 1 1 d . . .
H14 H 0.9913 0.4050 0.6241 0.116 Uiso 1 1 calc R . .
C15 C 0.9549(3) 0.3297(3) 0.6848(3) 0.0748(16) Uani 1 1 d . . .
H15 H 0.9898 0.2982 0.6724 0.090 Uiso 1 1 calc R . .
C13 C 0.9082(4) 0.4435(4) 0.6735(4) 0.104(2) Uani 1 1 d U A .
C16 C 0.9096(5) 0.5159(4) 0.6461(5) 0.141(3) Uani 1 1 d U . .
C17A C 0.9632(10) 0.5219(8) 0.5864(10) 0.171(5) Uani 0.578(11) 1 d PU A 1
H17A H 0.9582 0.4916 0.5563 0.257 Uiso 0.578(11) 1 calc PR A 1
H17B H 1.0061 0.5116 0.6014 0.257 Uiso 0.578(11) 1 calc PR A 1
H17C H 0.9588 0.5663 0.5643 0.257 Uiso 0.578(11) 1 calc PR A 1
C18A C 0.8477(10) 0.5390(9) 0.6132(10) 0.164(6) Uani 0.578(11) 1 d PU A 1
H18A H 0.8478 0.5146 0.5765 0.246 Uiso 0.578(11) 1 calc PR A 1
H18B H 0.8464 0.5854 0.5975 0.246 Uiso 0.578(11) 1 calc PR A 1
H18C H 0.8094 0.5318 0.6446 0.246 Uiso 0.578(11) 1 calc PR A 1
C19A C 0.9141(12) 0.5580(9) 0.7021(10) 0.167(5) Uani 0.578(11) 1 d PU A 1
H19A H 0.8760 0.5546 0.7346 0.251 Uiso 0.578(11) 1 calc PR A 1
H19B H 0.9157 0.6034 0.6838 0.251 Uiso 0.578(11) 1 calc PR A 1
H19C H 0.9535 0.5419 0.7226 0.251 Uiso 0.578(11) 1 calc PR A 1
C17B C 0.9764(12) 0.5404(10) 0.6482(16) 0.165(5) Uani 0.422(11) 1 d PU A 2
H17D H 1.0115 0.5095 0.6304 0.248 Uiso 0.422(11) 1 calc PR A 2
H17E H 0.9817 0.5440 0.6933 0.248 Uiso 0.422(11) 1 calc PR A 2
H17F H 0.9778 0.5830 0.6224 0.248 Uiso 0.422(11) 1 calc PR A 2
C18B C 0.8916(16) 0.5294(12) 0.5787(12) 0.162(6) Uani 0.422(11) 1 d PU A 2
H18D H 0.9235 0.5046 0.5499 0.244 Uiso 0.422(11) 1 calc PR A 2
H18E H 0.8911 0.5758 0.5638 0.244 Uiso 0.422(11) 1 calc PR A 2
H18F H 0.8485 0.5165 0.5781 0.244 Uiso 0.422(11) 1 calc PR A 2
C19B C 0.8714(14) 0.5654(13) 0.6875(16) 0.171(7) Uani 0.422(11) 1 d PU A 2
H19D H 0.8772 0.5516 0.7331 0.256 Uiso 0.422(11) 1 calc PR A 2
H19E H 0.8253 0.5688 0.6821 0.256 Uiso 0.422(11) 1 calc PR A 2
H19F H 0.8870 0.6077 0.6739 0.256 Uiso 0.422(11) 1 calc PR A 2
C20 C 0.9314(5) 0.4151(4) 1.2150(4) 0.170(4) Uani 1 1 d . . .
H20A H 0.8870 0.4372 1.2187 0.255 Uiso 1 1 calc R . .
H20B H 0.9620 0.4470 1.2131 0.255 Uiso 1 1 calc R . .
H20C H 0.9367 0.3827 1.2529 0.255 Uiso 1 1 calc R . .
C21 C 0.9426(4) 0.4371(4) 1.0658(4) 0.136(3) Uani 1 1 d . . .
H21A H 0.9484 0.4158 1.0262 0.204 Uiso 1 1 calc R . .
H21B H 0.9764 0.4654 1.0636 0.204 Uiso 1 1 calc R . .
H21C H 0.8999 0.4629 1.0697 0.204 Uiso 1 1 calc R . .
C22 C 1.0364(4) 0.3347(4) 1.1289(5) 0.182(4) Uani 1 1 d . . .
H22A H 1.0430 0.2998 1.1645 0.273 Uiso 1 1 calc R . .
H22B H 1.0652 0.3675 1.1300 0.273 Uiso 1 1 calc R . .
H22C H 1.0462 0.3168 1.0874 0.273 Uiso 1 1 calc R . .
C23 C 0.8227(4) 0.2728(3) 1.2715(3) 0.115(2) Uani 1 1 d . . .
H23A H 0.8327 0.3129 1.2850 0.173 Uiso 1 1 calc R . .
H23B H 0.8276 0.2374 1.3069 0.173 Uiso 1 1 calc R . .
H23C H 0.7779 0.2788 1.2610 0.173 Uiso 1 1 calc R . .
C24 C 0.9627(4) 0.2078(4) 1.2236(4) 0.132(3) Uani 1 1 d . . .
H24A H 0.9932 0.1975 1.1855 0.198 Uiso 1 1 calc R . .
H24B H 0.9546 0.1675 1.2516 0.198 Uiso 1 1 calc R . .
H24C H 0.9812 0.2361 1.2477 0.198 Uiso 1 1 calc R . .
C25 C 0.8486(2) 0.1859(2) 1.1573(2) 0.0649(14) Uani 1 1 d . . .
H25A H 0.8743 0.1827 1.1144 0.078 Uiso 1 1 calc R . .
H25B H 0.8591 0.1442 1.1843 0.078 Uiso 1 1 calc R . .
C26 C 0.7241(4) 0.4065(3) 1.1729(3) 0.114(2) Uani 1 1 d . . .
H26A H 0.6814 0.3911 1.1785 0.170 Uiso 1 1 calc R . .
H26B H 0.7308 0.4231 1.2127 0.170 Uiso 1 1 calc R . .
H26C H 0.7578 0.3705 1.1640 0.170 Uiso 1 1 calc R . .
C27 C 0.7639(4) 0.5423(4) 1.1309(4) 0.166(4) Uani 1 1 d . . .
H27A H 0.8060 0.5257 1.1458 0.248 Uiso 1 1 calc R . .
H27B H 0.7342 0.5592 1.1667 0.248 Uiso 1 1 calc R . .
H27C H 0.7695 0.5771 1.0950 0.248 Uiso 1 1 calc R . .
C28 C 0.6446(4) 0.5076(4) 1.0886(4) 0.159(3) Uani 1 1 d . . .
H28A H 0.6428 0.5220 1.0423 0.238 Uiso 1 1 calc R . .
H28B H 0.6305 0.5446 1.1133 0.238 Uiso 1 1 calc R . .
H28C H 0.6158 0.4740 1.1030 0.238 Uiso 1 1 calc R . .
C29 C 0.7699(5) 0.5780(4) 0.9578(5) 0.187(4) Uani 1 1 d . . .
H29A H 0.7283 0.5919 0.9825 0.281 Uiso 1 1 calc R . .
H29B H 0.7708 0.5990 0.9130 0.281 Uiso 1 1 calc R . .
H29C H 0.8054 0.5904 0.9777 0.281 Uiso 1 1 calc R . .
C30 C 0.8608(3) 0.4646(3) 0.9102(3) 0.117(2) Uani 1 1 d . . .
H30A H 0.8951 0.4599 0.9385 0.175 Uiso 1 1 calc R . .
H30B H 0.8685 0.4992 0.8746 0.175 Uiso 1 1 calc R . .
H30C H 0.8609 0.4237 0.8925 0.175 Uiso 1 1 calc R . .
C31 C 0.7163(4) 0.4648(4) 0.9105(4) 0.149(3) Uani 1 1 d . . .
H31A H 0.7252 0.4190 0.9038 0.224 Uiso 1 1 calc R . .
H31B H 0.7177 0.4918 0.8684 0.224 Uiso 1 1 calc R . .
H31C H 0.6732 0.4729 0.9348 0.224 Uiso 1 1 calc R . .
Dy1 Dy 0.817866(13) 0.337254(11) 1.065508(12) 0.06041(10) Uani 1 1 d . . .
N1 N 0.8664(2) 0.2898(2) 0.9700(2) 0.0640(11) Uani 1 1 d . . .
N2 N 0.90263(19) 0.24167(19) 0.75264(18) 0.0592(10) Uani 1 1 d . . .
H2 H 0.9403 0.2331 0.7727 0.071 Uiso 1 1 calc R . .
N3 N 0.8912(2) 0.3191(2) 1.1384(2) 0.0717(12) Uani 1 1 d . . .
N4 N 0.7751(2) 0.4424(2) 1.0349(2) 0.0818(14) Uani 1 1 d . . .
Si1 Si 0.94814(10) 0.37364(9) 1.13847(10) 0.1001(6) Uani 1 1 d . . .
Si2 Si 0.88157(8) 0.25149(8) 1.19560(8) 0.0762(5) Uani 1 1 d . . .
Si3 Si 0.72887(10) 0.47426(9) 1.10211(10) 0.0957(6) Uani 1 1 d . . .
Si4 Si 0.77990(11) 0.48584(9) 0.95828(11) 0.1058(7) Uani 1 1 d . . .

loop_
_atom_site_aniso_label
_atom_site_aniso_U_11
_atom_site_aniso_U_22
_atom_site_aniso_U_33
_atom_site_aniso_U_23
_atom_site_aniso_U_13
_atom_site_aniso_U_12
C1 0.064(3) 0.071(4) 0.064(3) -0.014(3) -0.020(3) -0.010(3)
C2 0.057(3) 0.053(3) 0.049(3) -0.006(2) -0.009(2) -0.018(2)
C3 0.054(3) 0.054(3) 0.049(3) -0.014(2) 0.002(2) -0.018(2)
C4 0.059(3) 0.060(3) 0.051(3) -0.012(3) -0.009(3) -0.009(3)
C5 0.064(3) 0.070(4) 0.065(3) -0.015(3) -0.012(3) -0.003(3)
C6 0.071(4) 0.102(5) 0.061(4) -0.014(3) -0.020(3) -0.017(4)
C7 0.061(3) 0.074(4) 0.071(4) -0.014(3) -0.009(3) -0.004(3)
C8 0.062(3) 0.067(3) 0.051(3) -0.008(3) -0.002(3) -0.018(3)
C9 0.050(3) 0.072(4) 0.060(3) -0.011(3) -0.008(3) -0.013(3)
C10 0.070(4) 0.060(3) 0.059(3) -0.005(3) -0.021(3) -0.014(3)
C11 0.089(4) 0.080(4) 0.071(4) 0.001(3) -0.004(3) -0.006(4)
C12 0.121(6) 0.064(4) 0.091(5) -0.009(4) -0.028(4) 0.000(4)
C14 0.114(6) 0.106(5) 0.074(4) 0.001(4) -0.007(4) -0.048(5)
C15 0.073(4) 0.088(4) 0.065(4) -0.006(3) 0.000(3) -0.028(3)
C13 0.134(6) 0.080(4) 0.094(5) 0.012(4) -0.010(4) -0.027(4)
C16 0.176(7) 0.099(5) 0.142(6) 0.025(4) -0.028(5) -0.031(5)
C17A 0.204(11) 0.116(8) 0.178(10) 0.048(8) -0.012(9) -0.043(9)
C18A 0.194(11) 0.119(9) 0.159(12) 0.056(9) -0.033(9) -0.011(10)
C19A 0.207(13) 0.105(8) 0.194(10) 0.003(7) -0.047(10) -0.029(11)
C17B 0.194(11) 0.108(9) 0.189(12) 0.029(10) -0.027(10) -0.040(9)
C18B 0.202(13) 0.113(9) 0.154(10) 0.058(9) -0.028(10) -0.021(12)
C19B 0.192(14) 0.113(10) 0.205(13) 0.001(10) -0.034(13) -0.017(12)
C20 0.255(11) 0.128(7) 0.165(8) -0.038(6) -0.075(8) -0.084(7)
C21 0.132(6) 0.130(6) 0.155(7) 0.020(5) -0.033(5) -0.064(5)
C22 0.119(7) 0.155(8) 0.287(12) 0.028(8) -0.077(7) -0.072(6)
C23 0.191(8) 0.091(5) 0.070(4) -0.018(4) -0.020(5) -0.029(5)
C24 0.138(6) 0.131(6) 0.143(7) 0.007(5) -0.087(5) -0.029(5)
C25 0.073(4) 0.061(3) 0.065(3) -0.005(3) -0.025(3) -0.012(3)
C26 0.133(6) 0.115(6) 0.099(5) -0.049(4) -0.001(4) -0.012(5)
C27 0.182(9) 0.113(6) 0.210(9) -0.085(6) 0.001(7) -0.007(6)
C28 0.158(8) 0.156(8) 0.149(7) -0.023(6) -0.020(6) 0.033(6)
C29 0.259(11) 0.091(6) 0.185(9) 0.039(6) -0.009(8) 0.002(7)
C30 0.127(6) 0.119(6) 0.105(5) 0.000(4) -0.021(5) -0.023(5)
C31 0.146(7) 0.148(7) 0.145(7) 0.029(6) -0.044(6) -0.005(6)
Dy1 0.07146(19) 0.05092(16) 0.06277(18) -0.01457(12) -0.01313(13) -0.00844(12)
N1 0.068(3) 0.065(3) 0.063(3) -0.016(2) -0.011(2) -0.006(2)
N2 0.059(3) 0.066(3) 0.055(3) -0.004(2) -0.015(2) -0.014(2)
N3 0.087(3) 0.066(3) 0.072(3) -0.020(2) -0.021(2) -0.018(2)
N4 0.084(3) 0.056(3) 0.108(4) -0.012(3) -0.019(3) -0.007(2)
Si1 0.1148(16) 0.0820(13) 0.1189(16) -0.0120(11) -0.0444(13) -0.0358(11)
Si2 0.0958(12) 0.0666(10) 0.0774(11) -0.0155(9) -0.0380(10) -0.0150(9)
Si3 0.1045(14) 0.0671(11) 0.1207(16) -0.0333(11) -0.0241(12) 0.0044(10)
Si4 0.1290(18) 0.0708(12) 0.1146(16) 0.0041(11) -0.0248(14) -0.0065(12)

loop_
_atom_type_symbol
_atom_type_description
_atom_type_scat_dispersion_real
_atom_type_scat_dispersion_imag
_atom_type_scat_source
C C 0.0033 0.0016 'International Tables Vol C Tables 4.2.6.8 and 6.1.1.4'
H H 0.0000 0.0000 'International Tables Vol C Tables 4.2.6.8 and 6.1.1.4'
N N 0.0061 0.0033 'International Tables Vol C Tables 4.2.6.8 and 6.1.1.4'
Si Si 0.0817 0.0704 'International Tables Vol C Tables 4.2.6.8 and 6.1.1.4'
Dy Dy -0.1892 4.4098 'International Tables Vol C Tables 4.2.6.8 and 6.1.1.4'

loop_
_geom_angle_atom_site_label_1
_geom_angle_atom_site_label_2
_geom_angle_atom_site_label_3
_geom_angle
_geom_angle_site_symmetry_1
_geom_angle_site_symmetry_3
C2 C1 N1 114.4(4) . .
C2 C1 H1 122.8 . .
N1 C1 H1 122.8 . .
C1 C2 C3 104.0(4) . .
C1 C2 C9 126.8(4) . .
C3 C2 C9 129.2(4) . .
C4 C3 C2 107.7(4) . .
C4 C3 C8 118.2(5) . .
C2 C3 C8 134.1(4) . .
N1 C4 C3 111.1(4) . .
N1 C4 C5 127.3(5) . .
C3 C4 C5 121.6(5) . .
C6 C5 C4 118.7(5) . .
C6 C5 H5 120.6 . .
C4 C5 H5 120.6 . .
C5 C6 C7 121.5(5) . .
C5 C6 H6 119.2 . .
C7 C6 H6 119.2 . .
C6 C7 C8 121.3(5) . .
C6 C7 H7 119.4 . .
C8 C7 H7 119.4 . .
C7 C8 C3 118.6(5) . .
C7 C8 H8 120.7 . .
C3 C8 H8 120.7 . .
N2 C9 C25 111.0(4) . 5_766
N2 C9 C2 112.1(4) . .
C25 C9 C2 111.4(4) 5_766 .
N2 C9 H9 107.4 . .
C25 C9 H9 107.4 5_766 .
C2 C9 H9 107.4 . .
C11 C10 C15 115.2(5) . .
C11 C10 N2 125.7(5) . .
C15 C10 N2 118.8(5) . .
C10 C11 C12 121.5(6) . .
C10 C11 H11 119.2 . .
C12 C11 H11 119.2 . .
C13 C12 C11 121.9(6) . .
C13 C12 H12 119.1 . .
C11 C12 H12 119.1 . .
C13 C14 C15 121.6(6) . .
C13 C14 H14 119.2 . .
C15 C14 H14 119.2 . .
C14 C15 C10 123.0(6) . .
C14 C15 H15 118.5 . .
C10 C15 H15 118.5 . .
C14 C13 C12 116.7(6) . .
C14 C13 C16 123.5(8) . .
C12 C13 C16 119.7(8) . .
C18B C16 C19B 110.0(16) . .
C18B C16 C18A 42.7(11) . .
C19B C16 C18A 75.5(13) . .
C18B C16 C13 111.8(12) . .
C19B C16 C13 116.6(13) . .
C18A C16 C13 108.1(10) . .
C18B C16 C17A 59.4(11) . .
C19B C16 C17A 132.4(14) . .
C18A C16 C17A 101.0(11) . .
C13 C16 C17A 109.5(10) . .
C18B C16 C17B 109.8(15) . .
C19B C16 C17B 94.3(16) . .
C18A C16 C17B 137.8(12) . .
C13 C16 C17B 112.9(11) . .
C17A C16 C17B 56.1(11) . .
C18B C16 C19A 135.9(14) . .
C19B C16 C19A 36.5(11) . .
C18A C16 C19A 111.2(12) . .
C13 C16 C19A 110.5(10) . .
C17A C16 C19A 115.8(13) . .
C17B C16 C19A 62.9(12) . .
C16 C17A H17A 109.5 . .
C16 C17A H17B 109.5 . .
H17A C17A H17B 109.5 . .
C16 C17A H17C 109.5 . .
H17A C17A H17C 109.5 . .
H17B C17A H17C 109.5 . .
C16 C18A H18A 109.5 . .
C16 C18A H18B 109.5 . .
H18A C18A H18B 109.5 . .
C16 C18A H18C 109.5 . .
H18A C18A H18C 109.5 . .
H18B C18A H18C 109.5 . .
C16 C19A H19A 109.5 . .
C16 C19A H19B 109.5 . .
H19A C19A H19B 109.5 . .
C16 C19A H19C 109.5 . .
H19A C19A H19C 109.5 . .
H19B C19A H19C 109.5 . .
C16 C17B H17D 109.5 . .
C16 C17B H17E 109.5 . .
H17D C17B H17E 109.5 . .
C16 C17B H17F 109.5 . .
H17D C17B H17F 109.5 . .
H17E C17B H17F 109.5 . .
C16 C18B H18D 109.5 . .
C16 C18B H18E 109.5 . .
H18D C18B H18E 109.5 . .
C16 C18B H18F 109.5 . .
H18D C18B H18F 109.5 . .
H18E C18B H18F 109.5 . .
C16 C19B H19D 109.5 . .
C16 C19B H19E 109.5 . .
H19D C19B H19E 109.5 . .
C16 C19B H19F 109.5 . .
H19D C19B H19F 109.5 . .
H19E C19B H19F 109.5 . .
Si1 C20 H20A 109.5 . .
Si1 C20 H20B 109.5 . .
H20A C20 H20B 109.5 . .
Si1 C20 H20C 109.5 . .
H20A C20 H20C 109.5 . .
H20B C20 H20C 109.5 . .
Si1 C21 H21A 109.5 . .
Si1 C21 H21B 109.5 . .
H21A C21 H21B 109.5 . .
Si1 C21 H21C 109.5 . .
H21A C21 H21C 109.5 . .
H21B C21 H21C 109.5 . .
Si1 C22 H22A 109.5 . .
Si1 C22 H22B 109.5 . .
H22A C22 H22B 109.5 . .
Si1 C22 H22C 109.5 . .
H22A C22 H22C 109.5 . .
H22B C22 H22C 109.5 . .
Si2 C23 H23A 109.5 . .
Si2 C23 H23B 109.5 . .
H23A C23 H23B 109.5 . .
Si2 C23 H23C 109.5 . .
H23A C23 H23C 109.5 . .
H23B C23 H23C 109.5 . .
Si2 C24 H24A 109.5 . .
Si2 C24 H24B 109.5 . .
H24A C24 H24B 109.5 . .
Si2 C24 H24C 109.5 . .
H24A C24 H24C 109.5 . .
H24B C24 H24C 109.5 . .
C9 C25 Si2 122.3(4) 6_667 .
C9 C25 H25A 106.7 6_667 .
Si2 C25 H25A 106.7 . .
C9 C25 H25B 106.7 6_667 .
Si2 C25 H25B 106.7 . .
H25A C25 H25B 106.6 . .
Si3 C26 H26A 109.5 . .
Si3 C26 H26B 109.5 . .
H26A C26 H26B 109.5 . .
Si3 C26 H26C 109.5 . .
H26A C26 H26C 109.5 . .
H26B C26 H26C 109.5 . .
Si3 C27 H27A 109.5 . .
Si3 C27 H27B 109.5 . .
H27A C27 H27B 109.5 . .
Si3 C27 H27C 109.5 . .
H27A C27 H27C 109.5 . .
H27B C27 H27C 109.5 . .
Si3 C28 H28A 109.5 . .
Si3 C28 H28B 109.5 . .
H28A C28 H28B 109.5 . .
Si3 C28 H28C 109.5 . .
H28A C28 H28C 109.5 . .
H28B C28 H28C 109.5 . .
Si4 C29 H29A 109.5 . .
Si4 C29 H29B 109.5 . .
H29A C29 H29B 109.5 . .
Si4 C29 H29C 109.5 . .
H29A C29 H29C 109.5 . .
H29B C29 H29C 109.5 . .
Si4 C30 H30A 109.5 . .
Si4 C30 H30B 109.5 . .
H30A C30 H30B 109.5 . .
Si4 C30 H30C 109.5 . .
H30A C30 H30C 109.5 . .
H30B C30 H30C 109.5 . .
Si4 C31 H31A 109.5 . .
Si4 C31 H31B 109.5 . .
H31A C31 H31B 109.5 . .
Si4 C31 H31C 109.5 . .
H31A C31 H31C 109.5 . .
H31B C31 H31C 109.5 . .
N3 Dy1 N4 118.69(15) . .
N3 Dy1 N2 101.38(14) . 6_667
N4 Dy1 N2 126.04(15) . 6_667
N3 Dy1 N1 108.06(15) . .
N4 Dy1 N1 108.54(16) . .
N2 Dy1 N1 89.64(13) 6_667 .
C4 N1 C1 102.8(4) . .
C4 N1 Dy1 126.0(3) . .
C1 N1 Dy1 128.3(3) . .
C10 N2 C9 116.7(4) . .
C10 N2 Dy1 109.5(3) . 5_766
C9 N2 Dy1 124.8(3) . 5_766
C10 N2 H2 100.0 . .
C9 N2 H2 100.0 . .
Dy1 N2 H2 100.0 5_766 .
Si2 N3 Si1 124.5(3) . .
Si2 N3 Dy1 114.2(2) . .
Si1 N3 Dy1 121.1(2) . .
Si4 N4 Si3 121.9(3) . .
Si4 N4 Dy1 128.6(2) . .
Si3 N4 Dy1 109.4(2) . .
N3 Si1 C21 109.1(3) . .
N3 Si1 C20 110.7(3) . .
C21 Si1 C20 109.1(4) . .
N3 Si1 C22 113.9(3) . .
C21 Si1 C22 104.4(4) . .
C20 Si1 C22 109.4(4) . .
N3 Si2 C25 109.8(2) . .
N3 Si2 C23 112.1(2) . .
C25 Si2 C23 108.8(3) . .
N3 Si2 C24 113.6(3) . .
C25 Si2 C24 103.4(3) . .
C23 Si2 C24 108.7(3) . .
N4 Si3 C28 114.2(3) . .
N4 Si3 C27 114.2(3) . .
C28 Si3 C27 105.2(4) . .
N4 Si3 C26 108.5(3) . .
C28 Si3 C26 107.4(4) . .
C27 Si3 C26 106.9(4) . .
N4 Si4 C30 111.2(3) . .
N4 Si4 C31 110.5(3) . .
C30 Si4 C31 106.3(3) . .
N4 Si4 C29 114.5(3) . .
C30 Si4 C29 105.9(4) . .
C31 Si4 C29 108.1(4) . .

loop_
_geom_bond_atom_site_label_1
_geom_bond_atom_site_label_2
_geom_bond_distance
_geom_bond_site_symmetry_2
C1 C2 1.364(6) .
C1 N1 1.397(6) .
C1 H1 0.9300 .
C2 C3 1.413(6) .
C2 C9 1.520(6) .
C3 C4 1.396(6) .
C3 C8 1.418(6) .
C4 N1 1.377(6) .
C4 C5 1.396(6) .
C5 C6 1.351(7) .
C5 H5 0.9300 .
C6 C7 1.372(7) .
C6 H6 0.9300 .
C7 C8 1.385(6) .
C7 H7 0.9300 .
C8 H8 0.9300 .
C9 N2 1.488(6) .
C9 C25 1.509(6) 5_766
C9 H9 0.9800 .
C10 C11 1.368(7) .
C10 C15 1.397(7) .
C10 N2 1.398(6) .
C11 C12 1.414(7) .
C11 H11 0.9300 .
C12 C13 1.376(8) .
C12 H12 0.9300 .
C14 C13 1.358(9) .
C14 C15 1.385(8) .
C14 H14 0.9300 .
C15 H15 0.9300 .
C13 C16 1.520(10) .
C16 C18B 1.46(2) .
C16 C19B 1.48(3) .
C16 C18A 1.510(18) .
C16 C17A 1.534(18) .
C16 C17B 1.53(2) .
C16 C19A 1.55(2) .
C17A H17A 0.9600 .
C17A H17B 0.9600 .
C17A H17C 0.9600 .
C18A H18A 0.9600 .
C18A H18B 0.9600 .
C18A H18C 0.9600 .
C19A H19A 0.9600 .
C19A H19B 0.9600 .
C19A H19C 0.9600 .
C17B H17D 0.9600 .
C17B H17E 0.9600 .
C17B H17F 0.9600 .
C18B H18D 0.9600 .
C18B H18E 0.9600 .
C18B H18F 0.9600 .
C19B H19D 0.9600 .
C19B H19E 0.9600 .
C19B H19F 0.9600 .
C20 Si1 1.859(8) .
C20 H20A 0.9600 .
C20 H20B 0.9600 .
C20 H20C 0.9600 .
C21 Si1 1.847(7) .
C21 H21A 0.9600 .
C21 H21B 0.9600 .
C21 H21C 0.9600 .
C22 Si1 1.873(8) .
C22 H22A 0.9600 .
C22 H22B 0.9600 .
C22 H22C 0.9600 .
C23 Si2 1.900(6) .
C23 H23A 0.9600 .
C23 H23B 0.9600 .
C23 H23C 0.9600 .
C24 Si2 1.902(7) .
C24 H24A 0.9600 .
C24 H24B 0.9600 .
C24 H24C 0.9600 .
C25 C9 1.509(6) 6_667
C25 Si2 1.890(5) .
C25 H25A 0.9700 .
C25 H25B 0.9700 .
C26 Si3 1.872(7) .
C26 H26A 0.9600 .
C26 H26B 0.9600 .
C26 H26C 0.9600 .
C27 Si3 1.852(8) .
C27 H27A 0.9600 .
C27 H27B 0.9600 .
C27 H27C 0.9600 .
C28 Si3 1.816(8) .
C28 H28A 0.9600 .
C28 H28B 0.9600 .
C28 H28C 0.9600 .
C29 Si4 1.875(8) .
C29 H29A 0.9600 .
C29 H29B 0.9600 .
C29 H29C 0.9600 .
C30 Si4 1.842(7) .
C30 H30A 0.9600 .
C30 H30B 0.9600 .
C30 H30C 0.9600 .
C31 Si4 1.864(8) .
C31 H31A 0.9600 .
C31 H31B 0.9600 .
C31 H31C 0.9600 .
Dy1 N3 2.226(4) .
Dy1 N4 2.256(4) .
Dy1 N2 2.323(4) 6_667
Dy1 N1 2.348(4) .
N2 Dy1 2.323(4) 5_766
N2 H2 0.9100 .
N3 Si2 1.707(4) .
N3 Si1 1.726(4) .
N4 Si4 1.697(5) .
N4 Si3 1.717(5) .

loop_
_platon_squeeze_void_nr
_platon_squeeze_void_average_x
_platon_squeeze_void_average_y
_platon_squeeze_void_average_z
_platon_squeeze_void_volume
_platon_squeeze_void_count_electrons
_platon_squeeze_void_content
1 0.000 0.000 0.000 11 1 ' '
2 -0.499 0.499 0.499 4140 913 ' '
